data_1560101
loop_
_publ_author_name
'Uraguchi, Daisuke'
'Kato, Kohsuke'
'Ooi, Takashi'

_publ_section_title
;
 o-Quinone methide with overcrowded olefin component as a dehydridation
 catalyst under aerobic photoirradiation conditions
;
_journal_issue 8
_journal_name_full 'Chemical Science'
_journal_page_first 2778
_journal_page_last 2783
_journal_paper_doi 10.1039/D0SC06240E
_journal_volume 12
_journal_year 2021
_chemical_formula_sum 'C26 H20 O'
_chemical_formula_weight 348.42
_space_group_crystal_system monoclinic
_space_group_IT_number 14
_space_group_name_Hall '-P 2ybc'
_space_group_name_H-M_alt 'P 1 21/c 1'
_atom_sites_solution_hydrogens geom
_audit_creation_method SHELXL-2014/7
_audit_update_record
;
2020-03-27 deposited with the CCDC.	2021-01-11 downloaded from the CCDC.
;
_cell_angle_alpha 90
_cell_angle_beta 112.274(2)
_cell_angle_gamma 90
_cell_formula_units_Z 4
_cell_length_a 10.294(3)
_cell_length_b 16.632(4)
_cell_length_c 11.319(3)
_cell_measurement_reflns_used 4140
_cell_measurement_temperature 123(2)
_cell_measurement_theta_max 54.971
_cell_measurement_theta_min 6.256
_cell_volume 1793.3(8)
_computing_structure_refinement 'SHELXL-2014/7 (Sheldrick, 2014)'
_diffrn_ambient_temperature 123(2)
_diffrn_detector_area_resol_mean 5.8140
_diffrn_measured_fraction_theta_full 0.998
_diffrn_measured_fraction_theta_max 0.997
_diffrn_measurement_device_type 'Rigaku Pilatus 200K'
_diffrn_measurement_method 'profile data from \w-scans'
_diffrn_radiation_type MoK\a
_diffrn_radiation_wavelength 0.71075
_diffrn_reflns_av_R_equivalents 0.0141
_diffrn_reflns_av_unetI/netI 0.0058
_diffrn_reflns_Laue_measured_fraction_full 0.998
_diffrn_reflns_Laue_measured_fraction_max 0.997
_diffrn_reflns_limit_h_max 12
_diffrn_reflns_limit_h_min -12
_diffrn_reflns_limit_k_max 20
_diffrn_reflns_limit_k_min -20
_diffrn_reflns_limit_l_max 13
_diffrn_reflns_limit_l_min -13
_diffrn_reflns_number 30752
_diffrn_reflns_point_group_measured_fraction_full 0.998
_diffrn_reflns_point_group_measured_fraction_max 0.997
_diffrn_reflns_theta_full 25.242
_diffrn_reflns_theta_max 25.497
_diffrn_reflns_theta_min 3.128
_exptl_absorpt_coefficient_mu 0.077
_exptl_absorpt_correction_T_max 1.000
_exptl_absorpt_correction_T_min 0.938
_exptl_absorpt_correction_type multi-scan
_exptl_crystal_colour orange
_exptl_crystal_density_diffrn 1.290
_exptl_crystal_description Block
_exptl_crystal_F_000 736
_exptl_crystal_size_max 0.500
_exptl_crystal_size_mid 0.260
_exptl_crystal_size_min 0.200
_refine_diff_density_max 0.255
_refine_diff_density_min -0.170
_refine_diff_density_rms 0.034
_refine_ls_extinction_method none
_refine_ls_goodness_of_fit_ref 1.040
_refine_ls_hydrogen_treatment constr
_refine_ls_matrix_type full
_refine_ls_number_parameters 246
_refine_ls_number_reflns 3334
_refine_ls_number_restraints 0
_refine_ls_restrained_S_all 1.040
_refine_ls_R_factor_all 0.0348
_refine_ls_R_factor_gt 0.0332
_refine_ls_shift/su_max 0.000
_refine_ls_shift/su_mean 0.000
_refine_ls_structure_factor_coef Fsqd
_refine_ls_weighting_details 'w=1/[\s^2^(Fo^2^)+(0.0385P)^2^+0.7512P] where P=(Fo^2^+2Fc^2^)/3'
_refine_ls_weighting_scheme calc
_refine_ls_wR_factor_gt 0.0833
_refine_ls_wR_factor_ref 0.0849
_reflns_Friedel_coverage 0.000
_reflns_number_gt 3138
_reflns_number_total 3334
_reflns_threshold_expression 'I > 2\s(I)'
_cod_data_source_file d0sc06240e2.cif
_cod_data_source_block 2H
_cod_depositor_comments
;
The following automatic conversions were performed:

data item '_exptl_absorpt_correction_type' value 'Multi-scan' was
changed to 'multi-scan' in accordance with the
/home/data/users/saulius/crontab/automatic-downloads/rss-feeds/RSC/lib/dictionaries/cif_core.dic
dictionary named 'cif_core.dic' version 2.4.2 last updated on
2011-04-26.

Automatic conversion script
Id: cif_fix_values 7556 2019-12-06 15:28:31Z antanas 

 Adding full bibliography for 1560100--1560102.cif.
;
_cod_original_sg_symbol_H-M 'P 21/c'
_cod_database_code 1560101
_shelx_shelxl_version_number 2014/7
_shelx_space_group_comment
;
The symmetry employed for this shelxl refinement is uniquely defined
by the following loop, which should always be used as a source of
symmetry information in preference to the above space-group names.
They are only intended as comments.
;
_shelx_estimated_absorpt_t_min 0.963
_shelx_estimated_absorpt_t_max 0.985

loop_
_space_group_symop_operation_xyz
'x, y, z'
'-x, y+1/2, -z+1/2'
'-x, -y, -z'
'x, -y-1/2, z-1/2'

loop_
_atom_site_label
_atom_site_type_symbol
_atom_site_fract_x
_atom_site_fract_y
_atom_site_fract_z
_atom_site_U_iso_or_equiv
_atom_site_adp_type
_atom_site_occupancy
_atom_site_site_symmetry_order
_atom_site_calc_flag
_atom_site_refinement_flags_posn
_atom_site_refinement_flags_adp
_atom_site_refinement_flags_occupancy
_atom_site_disorder_assembly
_atom_site_disorder_group
O1 O 0.42213(8) 0.17950(5) 0.67444(8) 0.0264(2) Uani 1 1 d . . . . .
C2 C 0.96442(11) 0.19643(6) 0.77893(10) 0.0166(2) Uani 1 1 d . . . . .
C3 C 0.86594(11) 0.13675(6) 0.71638(10) 0.0166(2) Uani 1 1 d . . . . .
C4 C 0.77832(11) 0.29710(6) 0.71189(10) 0.0192(2) Uani 1 1 d . . . . .
C5 C 0.47097(11) 0.11476(7) 0.66079(10) 0.0201(2) Uani 1 1 d . . . . .
C6 C 0.66474(11) 0.01520(6) 0.75875(10) 0.0188(2) Uani 1 1 d . . . . .
C7 C 0.56490(11) 0.25794(7) 0.53776(11) 0.0228(2) Uani 1 1 d . . . . .
H1 H 0.5011 0.2173 0.4914 0.027 Uiso 1 1 calc R U . . .
C8 C 0.71563(11) 0.15290(6) 0.69223(10) 0.0172(2) Uani 1 1 d . . . . .
C9 C 0.68017(11) 0.23756(6) 0.64697(10) 0.0183(2) Uani 1 1 d . . . . .
C10 C 0.62531(11) 0.09738(6) 0.70590(10) 0.0182(2) Uani 1 1 d . . . . .
C11 C 0.75313(13) 0.37617(7) 0.66855(11) 0.0253(3) Uani 1 1 d . . . . .
H2 H 0.8177 0.4171 0.7126 0.030 Uiso 1 1 calc R U . . .
C12 C 0.79199(12) -0.00185(7) 0.85817(11) 0.0240(2) Uani 1 1 d . . . . .
H3 H 0.8582 0.0401 0.8930 0.029 Uiso 1 1 calc R U . . .
C13 C 1.14319(12) 0.11913(7) 0.74086(11) 0.0235(2) Uani 1 1 d . . . . .
H4 H 1.2384 0.1128 0.7505 0.028 Uiso 1 1 calc R U . . .
C14 C 0.90707(11) 0.06992(6) 0.66453(10) 0.0190(2) Uani 1 1 d . . . . .
H5 H 0.8401 0.0298 0.6215 0.023 Uiso 1 1 calc R U . . .
C15 C 1.04495(12) 0.06183(7) 0.67548(11) 0.0215(2) Uani 1 1 d . . . . .
H6 H 1.0721 0.0170 0.6381 0.026 Uiso 1 1 calc R U . . .
C16 C 0.59936(12) -0.12516(7) 0.76256(11) 0.0242(2) Uani 1 1 d . . . . .
H7 H 0.5331 -0.1673 0.7299 0.029 Uiso 1 1 calc R U . . .
C17 C 1.02221(12) 0.33763(7) 0.86711(12) 0.0259(3) Uani 1 1 d . . . . .
H8 H 1.0479 0.3531 0.7953 0.039 Uiso 1 1 calc R U . . .
H9 H 1.1055 0.3178 0.9374 0.039 Uiso 1 1 calc R U . . .
H10 H 0.9845 0.3845 0.8959 0.039 Uiso 1 1 calc R U . . .
C18 C 0.56544(11) -0.04743(7) 0.71397(10) 0.0197(2) Uani 1 1 d . . . . .
C19 C 0.72807(13) -0.14134(7) 0.85758(12) 0.0282(3) Uani 1 1 d . . . . .
H11 H 0.7514 -0.1946 0.8890 0.034 Uiso 1 1 calc R U . . .
C20 C 1.10327(11) 0.18587(7) 0.79238(10) 0.0211(2) Uani 1 1 d . . . . .
H12 H 1.1716 0.2248 0.8374 0.025 Uiso 1 1 calc R U . . .
C21 C 0.87228(12) 0.24990(7) 0.94019(11) 0.0231(2) Uani 1 1 d . . . . .
H13 H 0.8343 0.2976 0.9667 0.035 Uiso 1 1 calc R U . . .
H14 H 0.9565 0.2315 1.0110 0.035 Uiso 1 1 calc R U . . .
H15 H 0.8017 0.2070 0.9161 0.035 Uiso 1 1 calc R U . . .
C22 C 0.91083(11) 0.27133(6) 0.82453(10) 0.0192(2) Uani 1 1 d . . . . .
C23 C 0.54240(13) 0.33696(8) 0.49610(12) 0.0284(3) Uani 1 1 d . . . . .
H16 H 0.4629 0.3504 0.4220 0.034 Uiso 1 1 calc R U . . .
C24 C 0.37905(11) 0.04699(7) 0.59792(11) 0.0226(2) Uani 1 1 d . . . . .
H17 H 0.2865 0.0571 0.5385 0.027 Uiso 1 1 calc R U . . .
C25 C 0.63553(14) 0.39615(7) 0.56230(12) 0.0295(3) Uani 1 1 d . . . . .
H18 H 0.6190 0.4505 0.5350 0.035 Uiso 1 1 calc R U . . .
C26 C 0.42474(11) -0.02884(7) 0.62376(11) 0.0224(2) Uani 1 1 d . . . . .
H19 H 0.3635 -0.0717 0.5820 0.027 Uiso 1 1 calc R U . . .
C27 C 0.82320(13) -0.07905(8) 0.90685(12) 0.0289(3) Uani 1 1 d . . . . .
H20 H 0.9105 -0.0895 0.9746 0.035 Uiso 1 1 calc R U . . .

loop_
_atom_site_aniso_label
_atom_site_aniso_U_11
_atom_site_aniso_U_22
_atom_site_aniso_U_33
_atom_site_aniso_U_23
_atom_site_aniso_U_13
_atom_site_aniso_U_12
O1 0.0235(4) 0.0234(4) 0.0361(5) -0.0017(3) 0.0154(4) 0.0015(3)
C2 0.0192(5) 0.0166(5) 0.0135(5) 0.0024(4) 0.0057(4) -0.0007(4)
C3 0.0174(5) 0.0164(5) 0.0156(5) 0.0032(4) 0.0059(4) 0.0000(4)
C4 0.0223(5) 0.0189(5) 0.0188(5) -0.0002(4) 0.0106(4) 0.0016(4)
C5 0.0193(5) 0.0222(6) 0.0207(5) 0.0003(4) 0.0098(4) -0.0002(4)
C6 0.0187(5) 0.0210(5) 0.0186(5) -0.0007(4) 0.0091(4) -0.0018(4)
C7 0.0195(5) 0.0289(6) 0.0207(6) 0.0008(5) 0.0085(4) 0.0026(4)
C8 0.0177(5) 0.0189(5) 0.0138(5) -0.0030(4) 0.0045(4) -0.0005(4)
C9 0.0188(5) 0.0201(5) 0.0185(5) 0.0004(4) 0.0100(4) 0.0021(4)
C10 0.0176(5) 0.0195(5) 0.0167(5) -0.0031(4) 0.0057(4) -0.0016(4)
C11 0.0313(6) 0.0187(5) 0.0276(6) 0.0003(5) 0.0132(5) 0.0017(5)
C12 0.0209(5) 0.0248(6) 0.0243(6) 0.0020(5) 0.0063(5) -0.0056(5)
C13 0.0169(5) 0.0289(6) 0.0256(6) 0.0021(5) 0.0090(5) 0.0020(4)
C14 0.0203(5) 0.0158(5) 0.0193(5) 0.0007(4) 0.0057(4) -0.0011(4)
C15 0.0239(5) 0.0187(5) 0.0229(6) 0.0016(4) 0.0101(4) 0.0045(4)
C16 0.0268(6) 0.0219(6) 0.0257(6) -0.0016(5) 0.0119(5) -0.0060(5)
C17 0.0281(6) 0.0194(6) 0.0275(6) -0.0038(5) 0.0075(5) -0.0046(5)
C18 0.0205(5) 0.0216(5) 0.0191(5) -0.0023(4) 0.0099(4) -0.0032(4)
C19 0.0308(6) 0.0227(6) 0.0308(6) 0.0075(5) 0.0115(5) -0.0001(5)
C20 0.0185(5) 0.0230(6) 0.0202(5) -0.0001(4) 0.0058(4) -0.0044(4)
C21 0.0270(6) 0.0236(6) 0.0190(5) -0.0028(4) 0.0090(5) 0.0002(5)
C22 0.0215(5) 0.0168(5) 0.0188(5) -0.0018(4) 0.0070(4) -0.0015(4)
C23 0.0259(6) 0.0361(7) 0.0233(6) 0.0095(5) 0.0095(5) 0.0110(5)
C24 0.0149(5) 0.0283(6) 0.0233(6) -0.0035(5) 0.0059(4) -0.0016(4)
C25 0.0369(7) 0.0232(6) 0.0324(7) 0.0094(5) 0.0175(6) 0.0102(5)
C26 0.0195(5) 0.0253(6) 0.0228(6) -0.0051(4) 0.0085(4) -0.0064(4)
C27 0.0225(6) 0.0316(6) 0.0277(6) 0.0089(5) 0.0042(5) -0.0005(5)

loop_
_atom_type_symbol
_atom_type_description
_atom_type_scat_dispersion_real
_atom_type_scat_dispersion_imag
_atom_type_scat_source
C C 0.0033 0.0016 'International Tables Vol C Tables 4.2.6.8 and 6.1.1.4'
H H 0.0000 0.0000 'International Tables Vol C Tables 4.2.6.8 and 6.1.1.4'
O O 0.0106 0.0060 'International Tables Vol C Tables 4.2.6.8 and 6.1.1.4'

loop_
_geom_angle_atom_site_label_1
_geom_angle_atom_site_label_2
_geom_angle_atom_site_label_3
_geom_angle
_geom_angle_site_symmetry_1
_geom_angle_site_symmetry_3
_geom_angle_publ_flag
C20 C2 C3 118.82(10) . . ?
C20 C2 C22 123.61(9) . . ?
C3 C2 C22 117.54(9) . . ?
C14 C3 C2 119.94(10) . . ?
C14 C3 C8 121.73(9) . . ?
C2 C3 C8 117.79(9) . . ?
C11 C4 C9 118.66(10) . . ?
C11 C4 C22 123.01(10) . . ?
C9 C4 C22 118.29(9) . . ?
O1 C5 C24 121.08(10) . . ?
O1 C5 C10 124.02(10) . . ?
C24 C5 C10 114.90(9) . . ?
C12 C6 C18 118.06(10) . . ?
C12 C6 C10 122.80(10) . . ?
C18 C6 C10 118.95(10) . . ?
C23 C7 C9 120.60(11) . . ?
C23 C7 H1 119.7 . . ?
C9 C7 H1 119.7 . . ?
C10 C8 C3 124.32(10) . . ?
C10 C8 C9 126.12(10) . . ?
C3 C8 C9 109.52(9) . . ?
C7 C9 C4 119.61(10) . . ?
C7 C9 C8 123.26(10) . . ?
C4 C9 C8 116.76(9) . . ?
C8 C10 C6 125.18(10) . . ?
C8 C10 C5 120.77(10) . . ?
C6 C10 C5 113.98(9) . . ?
C25 C11 C4 121.13(11) . . ?
C25 C11 H2 119.4 . . ?
C4 C11 H2 119.4 . . ?
C27 C12 C6 120.96(11) . . ?
C27 C12 H3 119.5 . . ?
C6 C12 H3 119.5 . . ?
C15 C13 C20 120.24(10) . . ?
C15 C13 H4 119.9 . . ?
C20 C13 H4 119.9 . . ?
C15 C14 C3 120.28(10) . . ?
C15 C14 H5 119.9 . . ?
C3 C14 H5 119.9 . . ?
C13 C15 C14 119.89(10) . . ?
C13 C15 H6 120.1 . . ?
C14 C15 H6 120.1 . . ?
C19 C16 C18 120.68(11) . . ?
C19 C16 H7 119.7 . . ?
C18 C16 H7 119.7 . . ?
C22 C17 H8 109.5 . . ?
C22 C17 H9 109.5 . . ?
H8 C17 H9 109.5 . . ?
C22 C17 H10 109.5 . . ?
H8 C17 H10 109.5 . . ?
H9 C17 H10 109.5 . . ?
C16 C18 C6 120.17(10) . . ?
C16 C18 C26 120.47(10) . . ?
C6 C18 C26 119.21(10) . . ?
C16 C19 C27 119.34(11) . . ?
C16 C19 H11 120.3 . . ?
C27 C19 H11 120.3 . . ?
C13 C20 C2 120.76(10) . . ?
C13 C20 H12 119.6 . . ?
C2 C20 H12 119.6 . . ?
C22 C21 H13 109.5 . . ?
C22 C21 H14 109.5 . . ?
H13 C21 H14 109.5 . . ?
C22 C21 H15 109.5 . . ?
H13 C21 H15 109.5 . . ?
H14 C21 H15 109.5 . . ?
C2 C22 C17 111.72(9) . . ?
C2 C22 C4 105.55(8) . . ?
C17 C22 C4 112.61(9) . . ?
C2 C22 C21 109.82(9) . . ?
C17 C22 C21 107.54(9) . . ?
C4 C22 C21 109.60(9) . . ?
C25 C23 C7 119.97(11) . . ?
C25 C23 H16 120.0 . . ?
C7 C23 H16 120.0 . . ?
C26 C24 C5 120.53(10) . . ?
C26 C24 H17 119.7 . . ?
C5 C24 H17 119.7 . . ?
C23 C25 C11 119.93(11) . . ?
C23 C25 H18 120.0 . . ?
C11 C25 H18 120.0 . . ?
C24 C26 C18 121.84(10) . . ?
C24 C26 H19 119.1 . . ?
C18 C26 H19 119.1 . . ?
C12 C27 C19 120.62(11) . . ?
C12 C27 H20 119.7 . . ?
C19 C27 H20 119.7 . . ?

loop_
_geom_bond_atom_site_label_1
_geom_bond_atom_site_label_2
_geom_bond_distance
_geom_bond_site_symmetry_2
_geom_bond_publ_flag
O1 C5 1.2226(14) . ?
C2 C20 1.3899(16) . ?
C2 C3 1.4036(15) . ?
C2 C22 1.5292(15) . ?
C3 C14 1.3956(15) . ?
C3 C8 1.4901(15) . ?
C4 C11 1.3932(16) . ?
C4 C9 1.4066(16) . ?
C4 C22 1.5335(15) . ?
C5 C24 1.4702(15) . ?
C5 C10 1.5012(15) . ?
C6 C12 1.3947(16) . ?
C6 C18 1.4121(15) . ?
C6 C10 1.4856(15) . ?
C7 C23 1.3859(17) . ?
C7 C9 1.3926(16) . ?
C7 H1 0.9500 . ?
C8 C10 1.3601(15) . ?
C8 C9 1.4956(15) . ?
C11 C25 1.3851(18) . ?
C11 H2 0.9500 . ?
C12 C27 1.3860(17) . ?
C12 H3 0.9500 . ?
C13 C15 1.3825(16) . ?
C13 C20 1.3866(16) . ?
C13 H4 0.9500 . ?
C14 C15 1.3836(16) . ?
C14 H5 0.9500 . ?
C15 H6 0.9500 . ?
C16 C19 1.3800(17) . ?
C16 C18 1.3966(16) . ?
C16 H7 0.9500 . ?
C17 C22 1.5309(15) . ?
C17 H8 0.9800 . ?
C17 H9 0.9800 . ?
C17 H10 0.9800 . ?
C18 C26 1.4543(16) . ?
C19 C27 1.3891(18) . ?
C19 H11 0.9500 . ?
C20 H12 0.9500 . ?
C21 C22 1.5467(15) . ?
C21 H13 0.9800 . ?
C21 H14 0.9800 . ?
C21 H15 0.9800 . ?
C23 C25 1.3802(19) . ?
C23 H16 0.9500 . ?
C24 C26 1.3391(17) . ?
C24 H17 0.9500 . ?
C25 H18 0.9500 . ?
C26 H19 0.9500 . ?
C27 H20 0.9500 . ?

loop_
_geom_torsion_atom_site_label_1
_geom_torsion_atom_site_label_2
_geom_torsion_atom_site_label_3
_geom_torsion_atom_site_label_4
_geom_torsion
_geom_torsion_site_symmetry_1
_geom_torsion_site_symmetry_2
_geom_torsion_site_symmetry_3
_geom_torsion_site_symmetry_4
_geom_torsion_publ_flag
C20 C2 C3 C14 -2.58(15) . . . . ?
C22 C2 C3 C14 175.31(9) . . . . ?
C20 C2 C3 C8 -174.33(9) . . . . ?
C22 C2 C3 C8 3.55(14) . . . . ?
C14 C3 C8 C10 49.10(15) . . . . ?
C2 C3 C8 C10 -139.30(11) . . . . ?
C14 C3 C8 C9 -128.92(10) . . . . ?
C2 C3 C8 C9 42.67(12) . . . . ?
C23 C7 C9 C4 -3.17(16) . . . . ?
C23 C7 C9 C8 -175.90(10) . . . . ?
C11 C4 C9 C7 3.41(15) . . . . ?
C22 C4 C9 C7 -174.54(9) . . . . ?
C11 C4 C9 C8 176.60(10) . . . . ?
C22 C4 C9 C8 -1.35(14) . . . . ?
C10 C8 C9 C7 -48.64(16) . . . . ?
C3 C8 C9 C7 129.34(11) . . . . ?
C10 C8 C9 C4 138.44(11) . . . . ?
C3 C8 C9 C4 -43.58(12) . . . . ?
C3 C8 C10 C6 6.38(16) . . . . ?
C9 C8 C10 C6 -175.93(10) . . . . ?
C3 C8 C10 C5 -170.64(9) . . . . ?
C9 C8 C10 C5 7.06(16) . . . . ?
C12 C6 C10 C8 36.00(16) . . . . ?
C18 C6 C10 C8 -149.16(11) . . . . ?
C12 C6 C10 C5 -146.81(10) . . . . ?
C18 C6 C10 C5 28.04(14) . . . . ?
O1 C5 C10 C8 -40.92(16) . . . . ?
C24 C5 C10 C8 139.45(11) . . . . ?
O1 C5 C10 C6 141.75(11) . . . . ?
C24 C5 C10 C6 -37.88(13) . . . . ?
C9 C4 C11 C25 -1.24(17) . . . . ?
C22 C4 C11 C25 176.60(10) . . . . ?
C18 C6 C12 C27 3.47(17) . . . . ?
C10 C6 C12 C27 178.36(11) . . . . ?
C2 C3 C14 C15 0.58(15) . . . . ?
C8 C3 C14 C15 172.00(10) . . . . ?
C20 C13 C15 C14 -1.84(17) . . . . ?
C3 C14 C15 C13 1.65(16) . . . . ?
C19 C16 C18 C6 2.13(17) . . . . ?
C19 C16 C18 C26 -173.46(11) . . . . ?
C12 C6 C18 C16 -4.50(16) . . . . ?
C10 C6 C18 C16 -179.60(10) . . . . ?
C12 C6 C18 C26 171.14(10) . . . . ?
C10 C6 C18 C26 -3.95(15) . . . . ?
C18 C16 C19 C27 1.39(18) . . . . ?
C15 C13 C20 C2 -0.21(17) . . . . ?
C3 C2 C20 C13 2.41(16) . . . . ?
C22 C2 C20 C13 -175.34(10) . . . . ?
C20 C2 C22 C17 8.79(14) . . . . ?
C3 C2 C22 C17 -168.98(9) . . . . ?
C20 C2 C22 C4 131.50(10) . . . . ?
C3 C2 C22 C4 -46.27(12) . . . . ?
C20 C2 C22 C21 -110.44(11) . . . . ?
C3 C2 C22 C21 71.79(12) . . . . ?
C11 C4 C22 C2 -132.61(11) . . . . ?
C9 C4 C22 C2 45.24(12) . . . . ?
C11 C4 C22 C17 -10.47(15) . . . . ?
C9 C4 C22 C17 167.38(10) . . . . ?
C11 C4 C22 C21 109.18(12) . . . . ?
C9 C4 C22 C21 -72.97(12) . . . . ?
C9 C7 C23 C25 0.69(17) . . . . ?
O1 C5 C24 C26 -154.67(11) . . . . ?
C10 C5 C24 C26 24.97(15) . . . . ?
C7 C23 C25 C11 1.52(18) . . . . ?
C4 C11 C25 C23 -1.23(18) . . . . ?
C5 C24 C26 C18 0.00(17) . . . . ?
C16 C18 C26 C24 164.37(11) . . . . ?
C6 C18 C26 C24 -11.26(16) . . . . ?
C6 C12 C27 C19 -0.03(19) . . . . ?
C16 C19 C27 C12 -2.46(19) . . . . ?
